data_4310198
loop_
_publ_author_name
'Noorjahan Begum'
'Md. Iqbal Hyder'
'Shariff E. Kabir'
'G. M. Golzar Hossain'
'Ebbe Nordlander'
'Dalia Rokhsana'
'Edward Rosenberg'

_publ_section_title
;
Dithiolate Complexes of Manganese and Rhenium: X-ray Structure and
Properties of an Unusual Mixed Valence Cluster Mn3(CO)6(\m-\h2-SCH2CH2CH2S)3
;
_journal_name_full 'Inorganic Chemistry'
_journal_page_first 9887
_journal_page_last 9894
_journal_paper_doi 10.1021/ic050987b
_journal_volume 44
_journal_year 2005
_chemical_formula_sum 'C15 H18 Mn3 O6 S6'
_chemical_formula_weight 651.47
_chemical_name_systematic
; 
 ? 
;
_space_group_IT_number 96
_symmetry_cell_setting orthorhombic
_symmetry_space_group_name_Hall 'P 4nw 2abw'
_symmetry_space_group_name_H-M 'P 43 21 2'
_atom_sites_solution_hydrogens geom
_atom_sites_solution_primary direct
_atom_sites_solution_secondary difmap
_audit_creation_method SHELXL-97
_cell_angle_alpha 90.00
_cell_angle_beta 90.00
_cell_angle_gamma 90.00
_cell_formula_units_Z 4
_cell_length_a 14.757(2)
_cell_length_b 14.757(2)
_cell_length_c 10.720(2)
_cell_measurement_temperature 150(2)
_cell_volume 2334.5(6)
_computing_structure_refinement 'SHELXL-97 (Sheldrick, 1997)'
_computing_structure_solution 'SHELXS-97 (Sheldrick, 1990)'
_diffrn_ambient_temperature 150(2)
_diffrn_measured_fraction_theta_full 0.999
_diffrn_measured_fraction_theta_max 0.999
_diffrn_radiation_monochromator graphite
_diffrn_radiation_source 'fine-focus sealed tube'
_diffrn_radiation_type MoK\a
_diffrn_radiation_wavelength 0.71073
_diffrn_reflns_av_R_equivalents 0.0583
_diffrn_reflns_av_sigmaI/netI 0.0555
_diffrn_reflns_limit_h_max 17
_diffrn_reflns_limit_h_min 0
_diffrn_reflns_limit_k_max 0
_diffrn_reflns_limit_k_min -17
_diffrn_reflns_limit_l_max 12
_diffrn_reflns_limit_l_min -12
_diffrn_reflns_number 4558
_diffrn_reflns_theta_full 25.15
_diffrn_reflns_theta_max 25.15
_diffrn_reflns_theta_min 2.35
_exptl_absorpt_coefficient_mu 2.164
_exptl_absorpt_correction_T_max 0.6714
_exptl_absorpt_correction_T_min 0.5180
_exptl_crystal_density_diffrn 1.854
_exptl_crystal_density_method 'not measured'
_exptl_crystal_F_000 1308
_exptl_crystal_size_max 0.35
_exptl_crystal_size_mid 0.30
_exptl_crystal_size_min 0.20
_refine_diff_density_max 0.524
_refine_diff_density_min -0.605
_refine_diff_density_rms 0.123
_refine_ls_abs_structure_details 'Flack H D (1983), Acta Cryst. A39, 876-881'
_refine_ls_abs_structure_Flack 0.518(19)
_refine_ls_extinction_method none
_refine_ls_goodness_of_fit_ref 1.062
_refine_ls_hydrogen_treatment mixed
_refine_ls_matrix_type full
_refine_ls_number_parameters 138
_refine_ls_number_reflns 2093
_refine_ls_number_restraints 0
_refine_ls_restrained_S_all 1.062
_refine_ls_R_factor_all 0.0310
_refine_ls_R_factor_gt 0.0302
_refine_ls_shift/su_max 0.001
_refine_ls_shift/su_mean 0.000
_refine_ls_structure_factor_coef Fsqd
_refine_ls_weighting_details 'calc w=1/[\s^2^(Fo^2^)+(0.0500P)^2^+0.0728P] where P=(Fo^2^+2Fc^2^)/3'
_refine_ls_weighting_scheme calc
_refine_ls_wR_factor_gt 0.0738
_refine_ls_wR_factor_ref 0.0743
_reflns_number_gt 2043
_reflns_number_total 2093
_reflns_threshold_expression >2sigma(I)
_cod_data_source_file ic050987bsi20050616_014446.cif
_cod_data_source_block 7
_cod_depositor_comments
;
The following automatic conversions were performed:
'_symmetry_cell_setting' value 'Orthorhombic' changed to 'orthorhombic'
according to '/home/saulius/struct/CIF-dictionaries/cif_core.dic'
dictionary named 'cif_core.dic' version 2.4.1 from 2010-06-29.

Automatic conversion script
Id: cif_fix_enum 1527 2010-12-29 10:47:43Z saulius 
;
_cod_database_code 4310198

loop_
_symmetry_equiv_pos_as_xyz
'x, y, z'
'-x, -y, z+1/2'
'-y+1/2, x+1/2, z+3/4'
'y+1/2, -x+1/2, z+1/4'
'-x+1/2, y+1/2, -z+3/4'
'x+1/2, -y+1/2, -z+1/4'
'y, x, -z'
'-y, -x, -z+1/2'

loop_
_atom_site_label
_atom_site_type_symbol
_atom_site_fract_x
_atom_site_fract_y
_atom_site_fract_z
_atom_site_U_iso_or_equiv
_atom_site_adp_type
_atom_site_occupancy
_atom_site_symmetry_multiplicity
_atom_site_calc_flag
_atom_site_refinement_flags
_atom_site_disorder_assembly
_atom_site_disorder_group
Mn1 Mn 0.27341(3) 0.27341(3) 0.0000 0.01594(15) Uani 1 2 d S . .
Mn2 Mn 0.34586(3) 0.20706(3) -0.24379(4) 0.01956(14) Uani 1 1 d . . .
S1 S 0.22711(5) 0.31299(4) -0.20152(6) 0.01984(17) Uani 1 1 d . . .
S2 S 0.28150(5) 0.42055(4) 0.07620(7) 0.02353(18) Uani 1 1 d . . .
S3 S 0.12514(4) 0.27386(5) 0.07945(6) 0.01822(17) Uani 1 1 d . . .
O1 O 0.24522(17) 0.11808(15) -0.4486(2) 0.0386(6) Uani 1 1 d . . .
O2 O 0.43791(18) 0.33083(16) -0.4182(2) 0.0466(7) Uani 1 1 d . . .
O3 O 0.49664(14) 0.07732(14) -0.2704(2) 0.0346(5) Uani 1 1 d . . .
C1 C 0.2823(2) 0.15148(19) -0.3665(3) 0.0247(6) Uani 1 1 d . . .
C2 C 0.3999(2) 0.2833(2) -0.3530(3) 0.0297(7) Uani 1 1 d . . .
C3 C 0.43789(19) 0.12730(18) -0.2588(3) 0.0229(6) Uani 1 1 d . . .
C4 C 0.11613(17) 0.25908(19) -0.2122(3) 0.0216(6) Uani 1 1 d . . .
H4A H 0.0997 0.2515 -0.3011 0.026 Uiso 1 1 calc R . .
H4B H 0.1191 0.1981 -0.1738 0.026 Uiso 1 1 calc R . .
C5 C 0.04307(19) 0.3148(2) -0.1468(3) 0.0243(6) Uani 1 1 d . . .
H5A H 0.0249 0.3647 -0.2033 0.029 Uiso 1 1 calc R . .
H5B H -0.0107 0.2756 -0.1348 0.029 Uiso 1 1 calc R . .
C6 C 0.06808(18) 0.35589(18) -0.0210(3) 0.0219(6) Uani 1 1 d . . .
H6A H 0.0124 0.3777 0.0209 0.026 Uiso 1 1 calc R . .
H6B H 0.1083 0.4087 -0.0344 0.026 Uiso 1 1 calc R . .
C7 C 0.4019(2) 0.4366(2) 0.1143(3) 0.0350(8) Uani 1 1 d . . .
H7A H 0.4078 0.4868 0.1752 0.042 Uiso 1 1 calc R . .
H7B H 0.4255 0.3809 0.1540 0.042 Uiso 1 1 calc R . .
C8 C 0.4581(2) 0.4581(2) 0.0000 0.0464(13) Uani 1 2 d S . .
H8A H 0.4495 0.5229 -0.0212 0.056 Uiso 0.50 1 calc PR . .
H8B H 0.5229 0.4495 0.0212 0.056 Uiso 0.50 1 calc PR . .

loop_
_atom_site_aniso_label
_atom_site_aniso_U_11
_atom_site_aniso_U_22
_atom_site_aniso_U_33
_atom_site_aniso_U_23
_atom_site_aniso_U_13
_atom_site_aniso_U_12
Mn1 0.01560(18) 0.01560(18) 0.0166(3) -0.00108(15) 0.00108(15) 0.00168(19)
Mn2 0.0226(2) 0.0197(2) 0.0165(2) 0.00135(16) 0.00398(17) 0.00531(16)
S1 0.0225(3) 0.0192(3) 0.0178(3) 0.0022(3) 0.0034(3) 0.0049(2)
S2 0.0248(3) 0.0182(3) 0.0275(3) -0.0059(3) 0.0025(3) -0.0010(3)
S3 0.0168(3) 0.0211(3) 0.0168(3) -0.0001(3) 0.0004(2) 0.0029(2)
O1 0.0552(15) 0.0327(12) 0.0280(12) -0.0040(10) -0.0109(12) 0.0117(10)
O2 0.0520(15) 0.0424(13) 0.0453(15) 0.0186(12) 0.0261(13) 0.0113(12)
O3 0.0294(10) 0.0332(12) 0.0414(14) -0.0047(10) 0.0012(10) 0.0142(9)
C1 0.0331(15) 0.0228(13) 0.0181(13) 0.0017(12) -0.0002(13) 0.0107(12)
C2 0.0343(15) 0.0261(14) 0.0289(15) 0.0051(13) 0.0100(14) 0.0138(13)
C3 0.0273(14) 0.0222(13) 0.0191(13) -0.0009(11) 0.0027(12) 0.0009(12)
C4 0.0181(13) 0.0266(14) 0.0200(13) -0.0031(12) -0.0038(11) 0.0035(10)
C5 0.0199(12) 0.0322(14) 0.0207(14) 0.0026(12) -0.0021(11) 0.0087(11)
C6 0.0192(13) 0.0243(12) 0.0222(13) -0.0015(12) -0.0011(11) 0.0097(10)
C7 0.0263(14) 0.0320(16) 0.047(2) -0.0140(15) 0.0029(15) -0.0065(13)
C8 0.0370(15) 0.0370(15) 0.065(4) -0.014(2) 0.014(2) -0.016(2)

loop_
_atom_type_symbol
_atom_type_description
_atom_type_scat_dispersion_real
_atom_type_scat_dispersion_imag
_atom_type_scat_source
C C 0.0033 0.0016 'International Tables Vol C Tables 4.2.6.8 and 6.1.1.4'
H H 0.0000 0.0000 'International Tables Vol C Tables 4.2.6.8 and 6.1.1.4'
O O 0.0106 0.0060 'International Tables Vol C Tables 4.2.6.8 and 6.1.1.4'
S S 0.1246 0.1234 'International Tables Vol C Tables 4.2.6.8 and 6.1.1.4'
Mn Mn 0.3368 0.7283 'International Tables Vol C Tables 4.2.6.8 and 6.1.1.4'

loop_
_geom_angle_atom_site_label_1
_geom_angle_atom_site_label_2
_geom_angle_atom_site_label_3
_geom_angle
_geom_angle_site_symmetry_1
_geom_angle_site_symmetry_3
_geom_angle_publ_flag
S2 Mn1 S2 91.58(4) . 7 ?
S2 Mn1 S1 96.11(3) . . ?
S2 Mn1 S1 86.30(3) 7 . ?
S2 Mn1 S1 86.30(3) . 7 ?
S2 Mn1 S1 96.11(3) 7 7 ?
S1 Mn1 S1 176.56(4) . 7 ?
S2 Mn1 S3 176.83(3) . 7 ?
S2 Mn1 S3 85.28(2) 7 7 ?
S1 Mn1 S3 84.18(2) . 7 ?
S1 Mn1 S3 93.56(3) 7 7 ?
S2 Mn1 S3 85.28(2) . . ?
S2 Mn1 S3 176.83(3) 7 . ?
S1 Mn1 S3 93.56(3) . . ?
S1 Mn1 S3 84.18(2) 7 . ?
S3 Mn1 S3 97.86(4) 7 . ?
S2 Mn1 Mn2 51.315(19) . 7 ?
S2 Mn1 Mn2 126.54(3) 7 7 ?
S1 Mn1 Mn2 128.49(2) . 7 ?
S1 Mn1 Mn2 51.60(2) 7 7 ?
S3 Mn1 Mn2 130.65(2) 7 7 ?
S3 Mn1 Mn2 51.426(18) . 7 ?
S2 Mn1 Mn2 126.54(3) . . ?
S2 Mn1 Mn2 51.315(19) 7 . ?
S1 Mn1 Mn2 51.60(2) . . ?
S1 Mn1 Mn2 128.49(2) 7 . ?
S3 Mn1 Mn2 51.426(18) 7 . ?
S3 Mn1 Mn2 130.65(2) . . ?
Mn2 Mn1 Mn2 177.56(3) 7 . ?
C3 Mn2 C2 90.93(12) . . ?
C3 Mn2 C1 91.69(12) . . ?
C2 Mn2 C1 92.28(14) . . ?
C3 Mn2 S2 91.14(9) . 7 ?
C2 Mn2 S2 89.85(11) . 7 ?
C1 Mn2 S2 176.42(10) . 7 ?
C3 Mn2 S3 94.04(9) . 7 ?
C2 Mn2 S3 171.57(10) . 7 ?
C1 Mn2 S3 94.36(10) . 7 ?
S2 Mn2 S3 83.26(3) 7 7 ?
C3 Mn2 S1 174.14(9) . . ?
C2 Mn2 S1 92.24(9) . . ?
C1 Mn2 S1 93.10(9) . . ?
S2 Mn2 S1 83.94(3) 7 . ?
S3 Mn2 S1 82.24(3) 7 . ?
C3 Mn2 Mn1 124.12(9) . . ?
C2 Mn2 Mn1 121.33(10) . . ?
C1 Mn2 Mn1 126.73(9) . . ?
S2 Mn2 Mn1 49.72(2) 7 . ?
S3 Mn2 Mn1 50.29(2) 7 . ?
S1 Mn2 Mn1 50.065(17) . . ?
C4 S1 Mn1 102.20(9) . . ?
C4 S1 Mn2 111.15(9) . . ?
Mn1 S1 Mn2 78.33(2) . . ?
C7 S2 Mn1 104.40(10) . . ?
C7 S2 Mn2 109.78(12) . 7 ?
Mn1 S2 Mn2 78.97(2) . 7 ?
C6 S3 Mn1 102.57(9) . . ?
C6 S3 Mn2 111.96(9) . 7 ?
Mn1 S3 Mn2 78.28(2) . 7 ?
O1 C1 Mn2 176.4(3) . . ?
O2 C2 Mn2 176.4(3) . . ?
O3 C3 Mn2 178.7(3) . . ?
C5 C4 S1 111.7(2) . . ?
C5 C4 H4A 109.3 . . ?
S1 C4 H4A 109.3 . . ?
C5 C4 H4B 109.3 . . ?
S1 C4 H4B 109.3 . . ?
H4A C4 H4B 107.9 . . ?
C6 C5 C4 116.7(2) . . ?
C6 C5 H5A 108.1 . . ?
C4 C5 H5A 108.1 . . ?
C6 C5 H5B 108.1 . . ?
C4 C5 H5B 108.1 . . ?
H5A C5 H5B 107.3 . . ?
C5 C6 S3 111.71(19) . . ?
C5 C6 H6A 109.3 . . ?
S3 C6 H6A 109.3 . . ?
C5 C6 H6B 109.3 . . ?
S3 C6 H6B 109.3 . . ?
H6A C6 H6B 107.9 . . ?
C8 C7 S2 112.2(2) . . ?
C8 C7 H7A 109.2 . . ?
S2 C7 H7A 109.2 . . ?
C8 C7 H7B 109.2 . . ?
S2 C7 H7B 109.2 . . ?
H7A C7 H7B 107.9 . . ?
C7 C8 C7 115.2(4) 7 . ?
C7 C8 H8A 108.5 7 . ?
C7 C8 H8A 108.5 . . ?
C7 C8 H8B 108.5 7 . ?
C7 C8 H8B 108.5 . . ?
H8A C8 H8B 107.5 . . ?

loop_
_geom_bond_atom_site_label_1
_geom_bond_atom_site_label_2
_geom_bond_distance
_geom_bond_site_symmetry_2
_geom_bond_publ_flag
Mn1 S2 2.3229(8) . ?
Mn1 S2 2.3229(8) 7 ?
Mn1 S1 2.3399(7) . ?
Mn1 S1 2.3399(7) 7 ?
Mn1 S3 2.3480(7) 7 ?
Mn1 S3 2.3480(7) . ?
Mn1 Mn2 2.9886(6) 7 ?
Mn1 Mn2 2.9886(6) . ?
Mn2 C3 1.804(3) . ?
Mn2 C2 1.808(3) . ?
Mn2 C1 1.812(3) . ?
Mn2 S2 2.3768(8) 7 ?
Mn2 S3 2.3862(8) 7 ?
Mn2 S1 2.3916(8) . ?
S1 C4 1.824(3) . ?
S2 C7 1.838(3) . ?
S2 Mn2 2.3768(8) 7 ?
S3 C6 1.826(3) . ?
S3 Mn2 2.3862(8) 7 ?
O1 C1 1.148(4) . ?
O2 C2 1.139(4) . ?
O3 C3 1.145(3) . ?
C4 C5 1.527(4) . ?
C4 H4A 0.9900 . ?
C4 H4B 0.9900 . ?
C5 C6 1.524(4) . ?
C5 H5A 0.9900 . ?
C5 H5B 0.9900 . ?
C6 H6A 0.9900 . ?
C6 H6B 0.9900 . ?
C7 C8 1.514(4) . ?
C7 H7A 0.9900 . ?
C7 H7B 0.9900 . ?
C8 C7 1.514(4) 7 ?
C8 H8A 0.9900 . ?
C8 H8B 0.9900 . ?
